data_4333589
loop_
_publ_author_name
'Stacey Lindsay'
'Siu K. Lo'
'Oliver R. Maguire'
'Eckhard Bill'
'Michael R. Probert'
'Stephen Sproules'
'Corinna R. Hess'

_publ_section_title
;
 Syntheses and Electronic Structure of Bimetallic Complexes Containing a
 Flexible Redox-Active Bridging Ligand
;
_journal_name_full 'Inorganic Chemistry'
_journal_page_first 898
_journal_page_last 909
_journal_paper_doi 10.1021/ic302087f
_journal_volume 52
_journal_year 2013
_chemical_formula_moiety 'C24 H21 Cl4 N5 Zn2'
_chemical_formula_sum 'C24 H21 Cl4 N5 Zn2'
_chemical_formula_weight 652.00
_chemical_name_systematic
;
 ? 
;
_space_group_crystal_system triclinic
_space_group_IT_number 2
_space_group_name_Hall '-P 1'
_space_group_name_H-M_alt 'P -1'
_symmetry_space_group_name_Hall '-P 1'
_symmetry_space_group_name_H-M 'P -1'
_atom_sites_solution_hydrogens geom
_atom_sites_solution_primary direct
_atom_sites_solution_secondary difmap
_cell_angle_alpha 77.8560(10)
_cell_angle_beta 87.9490(10)
_cell_angle_gamma 72.3700(10)
_cell_formula_units_Z 2
_cell_length_a 7.1827(2)
_cell_length_b 9.4410(2)
_cell_length_c 20.2740(4)
_cell_measurement_reflns_used 9985
_cell_measurement_temperature 100
_cell_measurement_theta_max 68.33
_cell_measurement_theta_min 2.23
_cell_volume 1280.35(5)
_computing_cell_refinement 'SAINT v8.18C (Bruker, 2012)'
_computing_data_collection 'Proteum2 (Bruker, 2010)'
_computing_data_reduction 'SAINT v8.18C (Bruker, 2012)'
_computing_molecular_graphics
;
O. V. Dolomanov, L. J. Bourhis, R. J. Gildea, J. A. K. Howard and H. Puschmann,
OLEX2: a complete structure solution, refinement and analysis program.
J. Appl. Cryst. (2009). 42, 339-341.
;
_computing_publication_material
;
O. V. Dolomanov, L. J. Bourhis, R. J. Gildea, J. A. K. Howard and H. Puschmann,
OLEX2: a complete structure solution, refinement and analysis program.
J. Appl. Cryst. (2009). 42, 339-341.
;
_computing_structure_refinement
;
XL, G.M. Sheldrick, Acta Cryst.
(2008). A64, 112-122
;
_computing_structure_solution
;
XS, G.M. Sheldrick, Acta Cryst.
(2008). A64, 112-122
;
_diffrn_ambient_temperature 100
_diffrn_detector 'CCD area detector'
_diffrn_detector_type 'Bruker Pt 135 CCD area detector'
_diffrn_measured_fraction_theta_full 0.884
_diffrn_measured_fraction_theta_max 0.884
_diffrn_measurement_device 'three-circle diffractometer'
_diffrn_measurement_device_type 'Bruker Pt 135 CCD area detector'
_diffrn_measurement_method '\f and \w scans'
_diffrn_radiation_collimation 'focused optics'
_diffrn_radiation_monochromator 'Bruker Helios multilayer optics'
_diffrn_radiation_probe x-ray
_diffrn_radiation_type CuK\a
_diffrn_radiation_wavelength 1.54188
_diffrn_radiation_xray_symbol K-L~3~
_diffrn_reflns_av_R_equivalents 0.0357
_diffrn_reflns_av_unetI/netI 0.0266
_diffrn_reflns_limit_h_max 8
_diffrn_reflns_limit_h_min -8
_diffrn_reflns_limit_k_max 11
_diffrn_reflns_limit_k_min -8
_diffrn_reflns_limit_l_max 23
_diffrn_reflns_limit_l_min -24
_diffrn_reflns_number 18576
_diffrn_reflns_theta_full 68.54
_diffrn_reflns_theta_max 68.54
_diffrn_reflns_theta_min 2.23
_diffrn_source 'Microstar rotating anode'
_diffrn_source_target Cu
_diffrn_source_type 'rotating anode'
_diffrn_standards_number 0
_exptl_absorpt_coefficient_mu 6.338
_exptl_absorpt_correction_T_max 0.7531
_exptl_absorpt_correction_T_min 0.4764
_exptl_absorpt_correction_type multi-scan
_exptl_absorpt_process_details
;
SADABS-2008/1 (Bruker,2008) was used for absorption correction.
wR2(int) was 0.1021 before and 0.0514 after correction.
The Ratio of minimum to maximum transmission is 0.6326.
The \l/2 correction factor is 0.0015.
;
_exptl_crystal_colour 'clear yellowish yellow'
_exptl_crystal_colour_lustre clear
_exptl_crystal_colour_modifier yellowish
_exptl_crystal_colour_primary yellow
_exptl_crystal_density_diffrn 1.691
_exptl_crystal_description needle
_exptl_crystal_F_000 656
_exptl_crystal_size_max 0.13
_exptl_crystal_size_mid 0.07
_exptl_crystal_size_min 0.05
_refine_diff_density_max 0.339
_refine_diff_density_min -0.311
_refine_diff_density_rms 0.065
_refine_ls_extinction_method none
_refine_ls_goodness_of_fit_ref 1.058
_refine_ls_hydrogen_treatment constr
_refine_ls_matrix_type full
_refine_ls_number_parameters 316
_refine_ls_number_reflns 4179
_refine_ls_number_restraints 0
_refine_ls_restrained_S_all 1.058
_refine_ls_R_factor_all 0.0247
_refine_ls_R_factor_gt 0.0241
_refine_ls_shift/su_max 0.001
_refine_ls_shift/su_mean 0.000
_refine_ls_structure_factor_coef Fsqd
_refine_ls_weighting_details 'calc w=1/[\s^2^(Fo^2^)+(0.0300P)^2^+1.1214P] where P=(Fo^2^+2Fc^2^)/3'
_refine_ls_weighting_scheme calc
_refine_ls_wR_factor_gt 0.0638
_refine_ls_wR_factor_ref 0.0645
_reflns_number_gt 4059
_reflns_number_total 4179
_reflns_threshold_expression >2sigma(I)
_cod_data_source_file ic302087f_si_002_2.cif
_cod_data_source_block compound_1
_cod_database_code 4333589
_olex2_refinement_description
;
1. Fixed Uiso
 At 1.2 times of:
  H22 of C22, H4 of C4, {H13A,H13B} of C13, H24 of C24, H15 of C15, H6 of C6,
  H10 of C10, H18 of C18, {H19A,H19B} of C19, H21 of C21, H1 of C1, H17 of C17,
  H3 of C3, H8 of C8, H12 of C12, H2 of C2, H16 of C16, H23 of C23, H9 of C9
2.a Secondary CH2 refined with riding coordinates:
 C13(H13A,H13B), C19(H19A,H19B)
2.b Aromatic/amide H refined with riding coordinates:
 C4(H4), C18(H18), C8(H8), C10(H10), C12(H12), C6(H6), C9(H9), C15(H15),
 C3(H3), C22(H22), C21(H21), C17(H17), C1(H1), C23(H23), C16(H16), C2(H2),
 C24(H24)
;

loop_
_space_group_symop_id
_space_group_symop_operation_xyz
1 'x, y, z'
2 '-x, -y, -z'

loop_
_atom_site_label
_atom_site_type_symbol
_atom_site_fract_x
_atom_site_fract_y
_atom_site_fract_z
_atom_site_U_iso_or_equiv
_atom_site_adp_type
_atom_site_occupancy
_atom_site_symmetry_multiplicity
_atom_site_calc_flag
_atom_site_refinement_flags
Zn2 Zn 0.18709(4) 0.20170(3) 0.135460(12) 0.01458(8) Uani 1 1 d .
Zn1 Zn 0.18019(4) 0.26683(3) 0.408706(12) 0.01523(8) Uani 1 1 d .
Cl3 Cl 0.11716(7) -0.01124(5) 0.18641(2) 0.01625(11) Uani 1 1 d .
Cl2 Cl 0.39840(7) 0.38675(6) 0.41575(2) 0.02080(12) Uani 1 1 d .
Cl1 Cl -0.04943(7) 0.35265(6) 0.32924(2) 0.02169(12) Uani 1 1 d .
Cl4 Cl -0.09566(7) 0.34778(6) 0.07677(3) 0.02393(13) Uani 1 1 d .
N1 N 0.0880(2) 0.20222(19) 0.50525(8) 0.0154(3) Uani 1 1 d .
N3 N 0.5312(2) 0.06627(19) 0.19578(8) 0.0136(3) Uani 1 1 d .
N2 N 0.3173(2) 0.03283(19) 0.42449(8) 0.0135(3) Uani 1 1 d .
N5 N 0.2546(2) 0.35998(19) 0.17923(8) 0.0157(4) Uani 1 1 d .
N4 N 0.3927(2) 0.1853(2) 0.06123(8) 0.0168(4) Uani 1 1 d .
C4 C 0.1536(3) -0.0145(3) 0.59753(10) 0.0176(4) Uani 1 1 d .
H4 H 0.2167 -0.1195 0.6145 0.021 Uiso 1 1 calc R
C18 C 0.3491(3) 0.2822(3) 0.00085(10) 0.0213(5) Uani 1 1 d .
H18 H 0.2217 0.3525 -0.0073 0.026 Uiso 1 1 calc R
C8 C 0.5166(3) -0.2049(2) 0.39012(10) 0.0162(4) Uani 1 1 d .
H8 H 0.5126 -0.2646 0.4339 0.019 Uiso 1 1 calc R
C13 C 0.6174(3) -0.0154(2) 0.14224(9) 0.0162(4) Uani 1 1 d .
H13A H 0.5643 -0.1014 0.1440 0.019 Uiso 1 1 calc R
H13B H 0.7607 -0.0575 0.1501 0.019 Uiso 1 1 calc R
C10 C 0.6211(3) -0.1845(2) 0.27481(10) 0.0157(4) Uani 1 1 d .
H10 H 0.6895 -0.2325 0.2406 0.019 Uiso 1 1 calc R
C11 C 0.5303(3) -0.0284(2) 0.26048(9) 0.0137(4) Uani 1 1 d .
C12 C 0.4314(3) 0.0392(2) 0.31212(9) 0.0134(4) Uani 1 1 d .
H12 H 0.3682 0.1457 0.3033 0.016 Uiso 1 1 calc R
C6 C 0.2955(3) -0.0351(2) 0.48496(10) 0.0150(4) Uani 1 1 d .
H6 H 0.3557 -0.1414 0.4994 0.018 Uiso 1 1 calc R
C20 C 0.4354(3) 0.3415(2) 0.20230(9) 0.0147(4) Uani 1 1 d .
C9 C 0.6127(3) -0.2710(2) 0.33903(10) 0.0173(4) Uani 1 1 d .
H9 H 0.6745 -0.3777 0.3477 0.021 Uiso 1 1 calc R
C7 C 0.4249(3) -0.0478(2) 0.37614(9) 0.0134(4) Uani 1 1 d .
C15 C 0.7143(3) 0.0806(3) 0.02446(10) 0.0227(5) Uani 1 1 d .
H15 H 0.8407 0.0091 0.0335 0.027 Uiso 1 1 calc R
C14 C 0.5740(3) 0.0877(2) 0.07358(10) 0.0168(4) Uani 1 1 d .
C5 C 0.1765(3) 0.0535(2) 0.53135(9) 0.0146(4) Uani 1 1 d .
C3 C 0.0354(3) 0.0756(3) 0.63847(10) 0.0198(5) Uani 1 1 d .
H3 H 0.0168 0.0327 0.6841 0.024 Uiso 1 1 calc R
C22 C 0.3336(3) 0.5889(2) 0.22790(10) 0.0208(4) Uani 1 1 d .
H22 H 0.3611 0.6672 0.2449 0.025 Uiso 1 1 calc R
C21 C 0.4780(3) 0.4539(2) 0.22783(10) 0.0187(4) Uani 1 1 d .
H21 H 0.6056 0.4379 0.2451 0.022 Uiso 1 1 calc R
C17 C 0.4836(3) 0.2823(3) -0.04942(10) 0.0252(5) Uani 1 1 d .
H17 H 0.4498 0.3527 -0.0914 0.030 Uiso 1 1 calc R
C1 C -0.0255(3) 0.2868(3) 0.54502(10) 0.0188(4) Uani 1 1 d .
H1 H -0.0888 0.3913 0.5269 0.023 Uiso 1 1 calc R
C19 C 0.5976(3) 0.1992(2) 0.19713(10) 0.0151(4) Uani 1 1 d .
H19A H 0.6697 0.2205 0.1555 0.018 Uiso 1 1 calc R
H19B H 0.6901 0.1731 0.2360 0.018 Uiso 1 1 calc R
C23 C 0.1491(3) 0.6094(2) 0.20319(11) 0.0220(5) Uani 1 1 d .
H23 H 0.0479 0.7021 0.2021 0.026 Uiso 1 1 calc R
C16 C 0.6681(3) 0.1788(3) -0.03790(11) 0.0270(5) Uani 1 1 d .
H16 H 0.7619 0.1750 -0.0722 0.032 Uiso 1 1 calc R
C2 C -0.0541(3) 0.2273(3) 0.61211(10) 0.0207(5) Uani 1 1 d .
H2 H -0.1345 0.2906 0.6394 0.025 Uiso 1 1 calc R
C24 C 0.1147(3) 0.4918(2) 0.18010(10) 0.0195(4) Uani 1 1 d .
H24 H -0.0133 0.5045 0.1641 0.023 Uiso 1 1 calc R

loop_
_atom_site_aniso_label
_atom_site_aniso_U_11
_atom_site_aniso_U_22
_atom_site_aniso_U_33
_atom_site_aniso_U_23
_atom_site_aniso_U_13
_atom_site_aniso_U_12
Zn2 0.01646(15) 0.01197(17) 0.01520(14) -0.00056(11) 0.00099(10) -0.00572(11)
Zn1 0.01850(15) 0.01127(17) 0.01296(14) -0.00038(10) 0.00157(10) -0.00174(11)
Cl3 0.0185(2) 0.0123(3) 0.0180(2) -0.00078(18) 0.00131(17) -0.00644(18)
Cl2 0.0233(3) 0.0161(3) 0.0219(2) -0.00024(19) 0.00019(19) -0.00674(19)
Cl1 0.0208(2) 0.0182(3) 0.0204(2) 0.00206(19) -0.00306(18) -0.00124(19)
Cl4 0.0197(2) 0.0207(3) 0.0277(3) 0.0064(2) -0.0056(2) -0.0076(2)
N1 0.0158(8) 0.0150(10) 0.0146(8) -0.0013(7) 0.0005(6) -0.0046(7)
N3 0.0174(8) 0.0113(9) 0.0124(7) -0.0026(6) 0.0024(6) -0.0049(6)
N2 0.0137(8) 0.0129(9) 0.0135(8) -0.0026(6) -0.0013(6) -0.0035(6)
N5 0.0170(8) 0.0127(10) 0.0166(8) -0.0010(7) 0.0018(6) -0.0048(7)
N4 0.0217(9) 0.0143(10) 0.0148(8) -0.0017(7) 0.0010(7) -0.0068(7)
C4 0.0186(10) 0.0206(12) 0.0148(9) 0.0003(8) -0.0026(8) -0.0100(8)
C18 0.0309(12) 0.0171(12) 0.0162(10) -0.0014(8) 0.0007(8) -0.0092(9)
C8 0.0170(10) 0.0139(11) 0.0160(9) 0.0013(8) -0.0011(7) -0.0050(8)
C13 0.0170(10) 0.0148(11) 0.0162(9) -0.0057(8) 0.0023(7) -0.0024(8)
C10 0.0151(10) 0.0151(12) 0.0175(9) -0.0060(8) 0.0017(7) -0.0036(8)
C11 0.0118(9) 0.0142(11) 0.0158(9) -0.0029(8) -0.0003(7) -0.0051(7)
C12 0.0143(9) 0.0094(11) 0.0157(9) -0.0013(8) -0.0018(7) -0.0031(7)
C6 0.0144(10) 0.0136(11) 0.0165(9) -0.0004(8) -0.0030(7) -0.0048(8)
C20 0.0182(10) 0.0142(11) 0.0106(9) 0.0017(8) 0.0018(7) -0.0062(8)
C9 0.0180(10) 0.0097(11) 0.0221(10) -0.0012(8) -0.0022(8) -0.0023(8)
C7 0.0116(9) 0.0135(11) 0.0151(9) -0.0029(8) -0.0011(7) -0.0038(7)
C15 0.0254(11) 0.0232(13) 0.0208(10) -0.0073(9) 0.0057(9) -0.0080(9)
C14 0.0232(11) 0.0138(12) 0.0169(9) -0.0062(8) 0.0031(8) -0.0090(8)
C5 0.0133(9) 0.0174(12) 0.0146(9) -0.0025(8) -0.0017(7) -0.0072(8)
C3 0.0197(10) 0.0290(13) 0.0134(9) -0.0019(9) 0.0012(8) -0.0133(9)
C22 0.0307(12) 0.0136(12) 0.0207(10) -0.0046(8) 0.0035(9) -0.0100(9)
C21 0.0233(11) 0.0171(12) 0.0164(9) -0.0012(8) -0.0010(8) -0.0085(8)
C17 0.0400(13) 0.0215(13) 0.0152(10) -0.0005(9) 0.0033(9) -0.0134(10)
C1 0.0181(10) 0.0181(12) 0.0204(10) -0.0058(8) 0.0018(8) -0.0045(8)
C19 0.0166(10) 0.0133(11) 0.0157(9) -0.0010(8) 0.0004(7) -0.0062(8)
C23 0.0236(11) 0.0130(12) 0.0275(11) -0.0028(9) 0.0045(9) -0.0039(8)
C16 0.0365(13) 0.0313(14) 0.0181(10) -0.0083(9) 0.0114(9) -0.0165(10)
C2 0.0188(10) 0.0287(13) 0.0179(10) -0.0088(9) 0.0040(8) -0.0098(9)
C24 0.0184(10) 0.0156(12) 0.0230(10) -0.0011(8) 0.0015(8) -0.0050(8)

loop_
_atom_type_symbol
_atom_type_description
_atom_type_scat_dispersion_real
_atom_type_scat_dispersion_imag
_atom_type_scat_source
C C 0.0181 0.0091 'International Tables Vol C Tables 4.2.6.8 and 6.1.1.4'
H H 0.0000 0.0000 'International Tables Vol C Tables 4.2.6.8 and 6.1.1.4'
Cl Cl 0.3639 0.7018 'International Tables Vol C Tables 4.2.6.8 and 6.1.1.4'
N N 0.0311 0.0180 'International Tables Vol C Tables 4.2.6.8 and 6.1.1.4'
Zn Zn -1.5491 0.6778 'International Tables Vol C Tables 4.2.6.8 and 6.1.1.4'

loop_
_geom_angle_atom_site_label_1
_geom_angle_atom_site_label_2
_geom_angle_atom_site_label_3
_geom_angle
Cl3 Zn2 Cl4 103.56(2)
N5 Zn2 Cl3 128.56(5)
N5 Zn2 Cl4 100.94(5)
N4 Zn2 Cl3 117.91(5)
N4 Zn2 Cl4 102.98(5)
N4 Zn2 N5 99.23(7)
Cl1 Zn1 Cl2 121.46(2)
N1 Zn1 Cl2 107.89(5)
N1 Zn1 Cl1 115.44(5)
N1 Zn1 N2 80.77(6)
N2 Zn1 Cl2 110.09(5)
N2 Zn1 Cl1 113.93(5)
C5 N1 Zn1 111.41(12)
C1 N1 Zn1 129.81(15)
C1 N1 C5 118.42(17)
C13 N3 C19 114.07(15)
C11 N3 C13 114.89(16)
C11 N3 C19 114.06(15)
C6 N2 Zn1 111.80(13)
C6 N2 C7 121.97(17)
C7 N2 Zn1 126.24(13)
C20 N5 Zn2 122.87(13)
C20 N5 C24 118.59(17)
C24 N5 Zn2 118.36(14)
C18 N4 Zn2 119.31(14)
C14 N4 Zn2 121.28(13)
C14 N4 C18 119.21(17)
C5 C4 H4 120.9
C5 C4 C3 118.2(2)
C3 C4 H4 120.9
N4 C18 H18 119.0
N4 C18 C17 122.0(2)
C17 C18 H18 119.0
C9 C8 H8 120.7
C9 C8 C7 118.52(18)
C7 C8 H8 120.7
N3 C13 H13A 109.4
N3 C13 H13B 109.4
N3 C13 C14 111.38(16)
H13A C13 H13B 108.0
C14 C13 H13A 109.4
C14 C13 H13B 109.4
C11 C10 H10 119.7
C11 C10 C9 120.53(18)
C9 C10 H10 119.7
C10 C11 N3 123.39(17)
C10 C11 C12 118.39(18)
C12 C11 N3 118.22(17)
C11 C12 H12 119.7
C7 C12 C11 120.69(18)
C7 C12 H12 119.7
N2 C6 H6 120.4
N2 C6 C5 119.24(19)
C5 C6 H6 120.4
N5 C20 C21 121.31(18)
N5 C20 C19 119.34(17)
C21 C20 C19 119.27(18)
C8 C9 C10 121.31(19)
C8 C9 H9 119.3
C10 C9 H9 119.3
C8 C7 N2 123.59(17)
C12 C7 N2 115.84(18)
C12 C7 C8 120.56(18)
C14 C15 H15 120.3
C16 C15 H15 120.3
C16 C15 C14 119.3(2)
N4 C14 C13 117.31(17)
N4 C14 C15 121.29(19)
C15 C14 C13 121.38(19)
N1 C5 C4 122.68(18)
N1 C5 C6 116.17(17)
C4 C5 C6 121.13(19)
C4 C3 H3 120.4
C2 C3 C4 119.26(18)
C2 C3 H3 120.4
C21 C22 H22 120.3
C23 C22 H22 120.3
C23 C22 C21 119.4(2)
C20 C21 H21 120.3
C22 C21 C20 119.45(19)
C22 C21 H21 120.3
C18 C17 H17 120.5
C18 C17 C16 119.0(2)
C16 C17 H17 120.5
N1 C1 H1 118.9
N1 C1 C2 122.3(2)
C2 C1 H1 118.9
N3 C19 C20 114.43(16)
N3 C19 H19A 108.7
N3 C19 H19B 108.7
C20 C19 H19A 108.7
C20 C19 H19B 108.7
H19A C19 H19B 107.6
C22 C23 H23 120.8
C22 C23 C24 118.38(19)
C24 C23 H23 120.8
C15 C16 H16 120.5
C17 C16 C15 119.0(2)
C17 C16 H16 120.5
C3 C2 C1 119.17(19)
C3 C2 H2 120.4
C1 C2 H2 120.4
N5 C24 C23 122.83(19)
N5 C24 H24 118.6
C23 C24 H24 118.6

loop_
_geom_bond_atom_site_label_1
_geom_bond_atom_site_label_2
_geom_bond_distance
Zn2 Cl3 2.2499(5)
Zn2 Cl4 2.2866(5)
Zn2 N5 2.0695(17)
Zn2 N4 2.0667(16)
Zn1 Cl2 2.2176(6)
Zn1 Cl1 2.1917(5)
Zn1 N1 2.0714(16)
Zn1 N2 2.0880(17)
N1 C5 1.352(3)
N1 C1 1.335(3)
N3 C13 1.474(2)
N3 C11 1.425(2)
N3 C19 1.476(3)
N2 C6 1.287(3)
N2 C7 1.429(2)
N5 C20 1.345(3)
N5 C24 1.345(3)
N4 C18 1.348(3)
N4 C14 1.344(3)
C4 H4 0.9500
C4 C5 1.387(3)
C4 C3 1.393(3)
C18 H18 0.9500
C18 C17 1.379(3)
C8 H8 0.9500
C8 C9 1.378(3)
C8 C7 1.399(3)
C13 H13A 0.9900
C13 H13B 0.9900
C13 C14 1.503(3)
C10 H10 0.9500
C10 C11 1.390(3)
C10 C9 1.394(3)
C11 C12 1.401(3)
C12 H12 0.9500
C12 C7 1.390(3)
C6 H6 0.9500
C6 C5 1.468(3)
C20 C21 1.388(3)
C20 C19 1.509(3)
C9 H9 0.9500
C15 H15 0.9500
C15 C14 1.388(3)
C15 C16 1.385(3)
C3 H3 0.9500
C3 C2 1.377(3)
C22 H22 0.9500
C22 C21 1.379(3)
C22 C23 1.377(3)
C21 H21 0.9500
C17 H17 0.9500
C17 C16 1.381(3)
C1 H1 0.9500
C1 C2 1.392(3)
C19 H19A 0.9900
C19 H19B 0.9900
C23 H23 0.9500
C23 C24 1.380(3)
C16 H16 0.9500
C2 H2 0.9500
C24 H24 0.9500

loop_
_geom_torsion_atom_site_label_1
_geom_torsion_atom_site_label_2
_geom_torsion_atom_site_label_3
_geom_torsion_atom_site_label_4
_geom_torsion
Zn2 N5 C20 C21 176.24(14)
Zn2 N5 C20 C19 -0.6(2)
Zn2 N5 C24 C23 -174.74(16)
Zn2 N4 C18 C17 176.44(17)
Zn2 N4 C14 C13 3.5(2)
Zn2 N4 C14 C15 -177.62(15)
Zn1 N1 C5 C4 173.93(15)
Zn1 N1 C5 C6 -7.8(2)
Zn1 N1 C1 C2 -171.95(15)
Zn1 N2 C6 C5 2.8(2)
Zn1 N2 C7 C8 178.86(14)
Zn1 N2 C7 C12 -2.4(2)
Cl3 Zn2 N5 C20 82.93(15)
Cl3 Zn2 N5 C24 -102.05(14)
Cl3 Zn2 N4 C18 129.06(15)
Cl3 Zn2 N4 C14 -55.99(17)
Cl2 Zn1 N1 C5 -101.16(13)
Cl2 Zn1 N1 C1 71.66(18)
Cl2 Zn1 N2 C6 100.43(13)
Cl2 Zn1 N2 C7 -79.20(15)
Cl1 Zn1 N1 C5 119.29(12)
Cl1 Zn1 N1 C1 -67.89(18)
Cl1 Zn1 N2 C6 -119.18(12)
Cl1 Zn1 N2 C7 61.19(15)
Cl4 Zn2 N5 C20 -159.72(14)
Cl4 Zn2 N5 C24 15.29(15)
Cl4 Zn2 N4 C18 15.84(16)
Cl4 Zn2 N4 C14 -169.21(15)
N1 Zn1 N2 C6 -5.35(13)
N1 Zn1 N2 C7 175.02(15)
N1 C1 C2 C3 -0.8(3)
N3 C13 C14 N4 -41.7(2)
N3 C13 C14 C15 139.47(19)
N3 C11 C12 C7 179.66(17)
N2 Zn1 N1 C5 7.09(13)
N2 Zn1 N1 C1 179.91(18)
N2 C6 C5 N1 3.5(3)
N2 C6 C5 C4 -178.21(18)
N5 Zn2 N4 C18 -87.74(16)
N5 Zn2 N4 C14 87.21(16)
N5 C20 C21 C22 -1.8(3)
N5 C20 C19 N3 -26.0(2)
N4 Zn2 N5 C20 -54.46(15)
N4 Zn2 N5 C24 120.56(15)
N4 C18 C17 C16 0.8(3)
C4 C3 C2 C1 0.4(3)
C18 N4 C14 C13 178.47(18)
C18 N4 C14 C15 -2.7(3)
C18 C17 C16 C15 -1.7(3)
C13 N3 C11 C10 6.6(3)
C13 N3 C11 C12 -172.98(16)
C13 N3 C19 C20 132.51(17)
C10 C11 C12 C7 0.1(3)
C11 N3 C13 C14 167.65(16)
C11 N3 C19 C20 -92.72(19)
C11 C10 C9 C8 -0.7(3)
C11 C12 C7 N2 -178.99(16)
C11 C12 C7 C8 -0.2(3)
C6 N2 C7 C8 -0.7(3)
C6 N2 C7 C12 178.02(17)
C20 N5 C24 C23 0.5(3)
C9 C8 C7 N2 178.54(17)
C9 C8 C7 C12 -0.2(3)
C9 C10 C11 N3 -179.20(17)
C9 C10 C11 C12 0.3(3)
C7 N2 C6 C5 -177.54(16)
C7 C8 C9 C10 0.6(3)
C14 N4 C18 C17 1.4(3)
C14 C15 C16 C17 0.5(3)
C5 N1 C1 C2 0.4(3)
C5 C4 C3 C2 0.2(3)
C3 C4 C5 N1 -0.5(3)
C3 C4 C5 C6 -178.69(18)
C22 C23 C24 N5 -1.6(3)
C21 C20 C19 N3 157.00(17)
C21 C22 C23 C24 1.1(3)
C1 N1 C5 C4 0.2(3)
C1 N1 C5 C6 178.48(17)
C19 N3 C13 C14 -58.0(2)
C19 N3 C11 C10 -127.84(19)
C19 N3 C11 C12 52.6(2)
C19 C20 C21 C22 175.11(17)
C23 C22 C21 C20 0.6(3)
C16 C15 C14 N4 1.7(3)
C16 C15 C14 C13 -179.5(2)
C24 N5 C20 C21 1.2(3)
C24 N5 C20 C19 -175.65(17)
